data_7030149
loop_
_publ_author_name
'Li, Xi-Li'
'Gao, Yu-Liang'
'Feng, Xiang-Li'
'Zheng, You-Xuan'
'Chen, Chun-Lai'
'Zuo, Jing-Lin'
'Fang, Shao-Ming'

_publ_section_title
;
 Two mono- and dinuclear Eu(III) enantiomeric pairs based on chiral
 bis-bidentate bridging ligands: synthesis, structures, luminescent and
 ferroelectric properties.
;
_journal_issue 38
_journal_name_full 'Dalton transactions (Cambridge, England : 2003)'
_journal_page_first 11829
_journal_page_last 11835
_journal_paper_doi 10.1039/c2dt31007d
_journal_volume 41
_journal_year 2012
_chemical_formula_moiety 'C45 H35 Eu O7'
_chemical_formula_sum 'C45 H35 Eu O7'
_chemical_formula_weight 837.67
_chemical_name_systematic
;
?
;
_space_group_IT_number 146
_symmetry_cell_setting trigonal
_symmetry_space_group_name_Hall 'R 3'
_symmetry_space_group_name_H-M 'R 3 :H'
_atom_sites_solution_hydrogens geom
_atom_sites_solution_primary direct
_atom_sites_solution_secondary difmap
_audit_creation_method SHELXL-97
_cell_angle_alpha 90.00
_cell_angle_beta 90.00
_cell_angle_gamma 120.00
_cell_formula_units_Z 3
_cell_length_a 22.551(3)
_cell_length_b 22.551(3)
_cell_length_c 6.3892(15)
_cell_measurement_reflns_used 2042
_cell_measurement_temperature 298(2)
_cell_measurement_theta_max 26.283
_cell_measurement_theta_min 3.123
_cell_volume 2813.9(8)
_computing_cell_refinement SMART
_computing_data_collection 'SMART (Bruker, 2000)'
_computing_data_reduction 'SAINT (Bruker, 2000)'
_computing_molecular_graphics SHELXTL
_computing_publication_material SHELXTL
_computing_structure_refinement SHELXTL
_computing_structure_solution 'SHELXTL (Bruker, 2000)'
_diffrn_ambient_temperature 298(2)
_diffrn_measured_fraction_theta_full 0.999
_diffrn_measured_fraction_theta_max 0.999
_diffrn_measurement_device_type 'Bruker Smart Aepex CCD'
_diffrn_measurement_method 'phi and omega scans'
_diffrn_radiation_monochromator graphite
_diffrn_radiation_source 'fine-focus sealed tube'
_diffrn_radiation_type MoK\a
_diffrn_radiation_wavelength 0.71073
_diffrn_reflns_av_R_equivalents 0.1029
_diffrn_reflns_av_sigmaI/netI 0.0814
_diffrn_reflns_limit_h_max 26
_diffrn_reflns_limit_h_min -27
_diffrn_reflns_limit_k_max 25
_diffrn_reflns_limit_k_min -27
_diffrn_reflns_limit_l_max 7
_diffrn_reflns_limit_l_min -7
_diffrn_reflns_number 5160
_diffrn_reflns_theta_full 26.00
_diffrn_reflns_theta_max 26.00
_diffrn_reflns_theta_min 3.13
_exptl_absorpt_coefficient_mu 1.724
_exptl_absorpt_correction_T_max 0.667
_exptl_absorpt_correction_T_min 0.568
_exptl_absorpt_correction_type multi-scan
_exptl_absorpt_process_details 'SADABS; Bruker, 2000'
_exptl_crystal_colour 'pale yellow'
_exptl_crystal_density_diffrn 1.483
_exptl_crystal_density_method 'not measured'
_exptl_crystal_description block
_exptl_crystal_F_000 1266
_exptl_crystal_size_max 0.36
_exptl_crystal_size_mid 0.28
_exptl_crystal_size_min 0.25
_refine_diff_density_max 0.765
_refine_diff_density_min -0.513
_refine_diff_density_rms 0.080
_refine_ls_abs_structure_details 'Flack H D (1983), Acta Cryst. A39, 876-881'
_refine_ls_abs_structure_Flack 0.07(3)
_refine_ls_extinction_method none
_refine_ls_goodness_of_fit_ref 1.008
_refine_ls_hydrogen_treatment constr
_refine_ls_matrix_type full
_refine_ls_number_parameters 160
_refine_ls_number_reflns 2276
_refine_ls_number_restraints 7
_refine_ls_restrained_S_all 1.007
_refine_ls_R_factor_all 0.0583
_refine_ls_R_factor_gt 0.0514
_refine_ls_shift/su_max 0.000
_refine_ls_shift/su_mean 0.000
_refine_ls_structure_factor_coef Fsqd
_refine_ls_weighting_details 'calc w=1/[\s^2^(Fo^2^)+(0.0451P)^2^+0.0000P] where P=(Fo^2^+2Fc^2^)/3'
_refine_ls_weighting_scheme calc
_refine_ls_wR_factor_gt 0.1072
_refine_ls_wR_factor_ref 0.1108
_reflns_number_gt 1980
_reflns_number_total 2276
_reflns_threshold_expression >2sigma(I)
_cod_data_source_file c2dt31007d.txt
_cod_data_source_block Eu(dbm)3H2O
_cod_depositor_comments
;
The following automatic conversions were performed:

'_symmetry_cell_setting' value 'TRIGONAL' changed to 'trigonal'
according to
/usr/data/users/saulius/automatic-downloads/retrospective/RSC/lib/dictionaries/cif_core.dic
dictionary named 'cif_core.dic' version 2.4.2 from 2011-04-26.

Automatic conversion script
Id: cif_fix_values 2281 2013-09-26 08:29:07Z andrius 
;
_cod_original_cell_volume 2813.8(9)
_cod_original_sg_symbol_H-M 'R 3'
_cod_database_code 7030149

loop_
_symmetry_equiv_pos_as_xyz
'x, y, z'
'-y, x-y, z'
'-x+y, -x, z'
'x+2/3, y+1/3, z+1/3'
'-y+2/3, x-y+1/3, z+1/3'
'-x+y+2/3, -x+1/3, z+1/3'
'x+1/3, y+2/3, z+2/3'
'-y+1/3, x-y+2/3, z+2/3'
'-x+y+1/3, -x+2/3, z+2/3'

loop_
_atom_site_label
_atom_site_type_symbol
_atom_site_fract_x
_atom_site_fract_y
_atom_site_fract_z
_atom_site_U_iso_or_equiv
_atom_site_adp_type
_atom_site_occupancy
_atom_site_symmetry_multiplicity
_atom_site_calc_flag
_atom_site_refinement_flags
O3 O 0.6667 0.3333 -0.2034(14) 0.077(2) Uani 1 3 d S
H3A H 0.6601 0.2979 -0.2699 0.093 Uiso 0.33 1 d PR
H3B H 0.6732 0.3688 -0.2699 0.093 Uiso 0.33 1 d PR
C1 C 0.7560(4) 0.2519(4) 0.1475(12) 0.0684(19) Uani 1 1 d .
C2 C 0.7261(4) 0.2099(4) 0.3206(13) 0.073(2) Uani 1 1 d .
H2 H 0.7419 0.1804 0.3581 0.088 Uiso 1 1 calc R
C3 C 0.6747(4) 0.2089(4) 0.4405(12) 0.0630(17) Uani 1 1 d .
C4 C 0.6469(4) 0.1601(4) 0.6230(13) 0.070(2) Uani 1 1 d D
C5 C 0.6692(7) 0.1167(7) 0.682(2) 0.132(5) Uani 1 1 d D
H5 H 0.7039 0.1160 0.6055 0.158 Uiso 1 1 calc R
C6 C 0.6427(7) 0.0744(8) 0.849(2) 0.140(6) Uani 1 1 d D
H6 H 0.6592 0.0451 0.8815 0.168 Uiso 1 1 calc R
C7 C 0.5935(6) 0.0733(5) 0.970(2) 0.111(4) Uani 1 1 d D
H7 H 0.5739 0.0424 1.0801 0.133 Uiso 1 1 calc R
C8 C 0.5740(7) 0.1195(6) 0.9240(18) 0.124(5) Uani 1 1 d D
H8 H 0.5420 0.1228 1.0080 0.149 Uiso 1 1 calc R
C9 C 0.6007(6) 0.1610(5) 0.7558(16) 0.106(4) Uani 1 1 d D
H9 H 0.5863 0.1924 0.7297 0.127 Uiso 1 1 calc R
C10 C 0.8125(4) 0.2479(4) 0.0359(14) 0.071(2) Uani 1 1 d .
C11 C 0.8491(5) 0.2204(5) 0.1261(18) 0.092(3) Uani 1 1 d .
H11 H 0.8381 0.2020 0.2601 0.110 Uiso 1 1 calc R
C12 C 0.9026(5) 0.2203(6) 0.017(2) 0.105(3) Uani 1 1 d .
H12 H 0.9265 0.2010 0.0772 0.126 Uiso 1 1 calc R
C13 C 0.9197(6) 0.2476(6) -0.175(2) 0.106(4) Uani 1 1 d .
H13 H 0.9564 0.2488 -0.2444 0.128 Uiso 1 1 calc R
C14 C 0.8832(6) 0.2741(5) -0.268(2) 0.102(3) Uani 1 1 d .
H14 H 0.8941 0.2918 -0.4034 0.122 Uiso 1 1 calc R
C15 C 0.8306(5) 0.2741(5) -0.1611(15) 0.085(3) Uani 1 1 d .
H15 H 0.8064 0.2926 -0.2248 0.102 Uiso 1 1 calc R
Eu1 Eu 0.6667 0.3333 0.17483(13) 0.0663(2) Uani 1 3 d S
O1 O 0.6509(3) 0.2479(3) 0.4166(9) 0.0721(14) Uani 1 1 d .
O2 O 0.7393(3) 0.2935(3) 0.0768(10) 0.0739(14) Uani 1 1 d .

loop_
_atom_site_aniso_label
_atom_site_aniso_U_11
_atom_site_aniso_U_22
_atom_site_aniso_U_33
_atom_site_aniso_U_23
_atom_site_aniso_U_13
_atom_site_aniso_U_12
O3 0.093(4) 0.093(4) 0.045(5) 0.000 0.000 0.047(2)
C1 0.068(4) 0.078(5) 0.052(4) -0.002(4) 0.006(3) 0.031(4)
C2 0.074(5) 0.081(5) 0.069(5) 0.004(4) 0.012(4) 0.042(4)
C3 0.067(4) 0.059(4) 0.059(4) -0.002(3) 0.001(3) 0.028(3)
C4 0.069(4) 0.062(4) 0.082(6) 0.008(4) 0.014(4) 0.034(4)
C5 0.149(11) 0.149(11) 0.143(11) 0.072(10) 0.073(10) 0.109(10)
C6 0.162(12) 0.161(12) 0.147(12) 0.091(10) 0.075(10) 0.118(11)
C7 0.107(8) 0.092(7) 0.132(9) 0.047(7) 0.039(7) 0.049(6)
C8 0.145(10) 0.120(9) 0.127(10) 0.064(8) 0.076(8) 0.081(8)
C9 0.131(9) 0.092(7) 0.122(9) 0.041(6) 0.052(7) 0.076(7)
C10 0.062(4) 0.064(4) 0.079(5) -0.014(4) 0.005(4) 0.025(4)
C11 0.079(5) 0.109(7) 0.092(6) -0.018(5) 0.003(5) 0.051(5)
C12 0.077(6) 0.120(8) 0.122(9) -0.025(7) 0.006(6) 0.052(6)
C13 0.086(6) 0.091(7) 0.126(10) -0.020(6) 0.042(7) 0.032(5)
C14 0.104(7) 0.080(6) 0.104(8) 0.004(5) 0.038(6) 0.032(6)
C15 0.091(6) 0.073(5) 0.082(6) 0.005(5) 0.025(5) 0.034(5)
Eu1 0.0719(2) 0.0719(2) 0.0551(3) 0.000 0.000 0.03594(12)
O1 0.080(3) 0.086(4) 0.062(3) 0.020(3) 0.021(3) 0.050(3)
O2 0.080(3) 0.087(4) 0.064(3) 0.004(3) 0.016(3) 0.048(3)

loop_
_atom_type_symbol
_atom_type_description
_atom_type_scat_dispersion_real
_atom_type_scat_dispersion_imag
_atom_type_scat_source
C C 0.0033 0.0016 'International Tables Vol C Tables 4.2.6.8 and 6.1.1.4'
H H 0.0000 0.0000 'International Tables Vol C Tables 4.2.6.8 and 6.1.1.4'
O O 0.0106 0.0060 'International Tables Vol C Tables 4.2.6.8 and 6.1.1.4'
Eu Eu -0.1578 3.6682 'International Tables Vol C Tables 4.2.6.8 and 6.1.1.4'

loop_
_geom_angle_atom_site_label_1
_geom_angle_atom_site_label_2
_geom_angle_atom_site_label_3
_geom_angle
_geom_angle_site_symmetry_1
_geom_angle_site_symmetry_3
Eu1 O3 H3A 120.0 . .
Eu1 O3 H3B 120.0 . .
H3A O3 H3B 120.0 . .
O2 C1 C2 124.7(7) . .
O2 C1 C10 117.0(7) . .
C2 C1 C10 118.3(8) . .
C3 C2 C1 124.7(8) . .
C3 C2 H2 117.6 . .
C1 C2 H2 117.6 . .
O1 C3 C2 125.0(7) . .
O1 C3 C4 116.2(6) . .
C2 C3 C4 118.7(7) . .
C9 C4 C5 113.7(8) . .
C9 C4 C3 121.0(7) . .
C5 C4 C3 125.0(7) . .
C6 C5 C4 122.3(9) . .
C6 C5 H5 118.9 . .
C4 C5 H5 118.9 . .
C7 C6 C5 122.5(10) . .
C7 C6 H6 118.8 . .
C5 C6 H6 118.8 . .
C6 C7 C8 116.4(9) . .
C6 C7 H7 121.8 . .
C8 C7 H7 121.8 . .
C7 C8 C9 120.2(9) . .
C7 C8 H8 119.9 . .
C9 C8 H8 119.9 . .
C4 C9 C8 124.6(8) . .
C4 C9 H9 117.7 . .
C8 C9 H9 117.7 . .
C15 C10 C11 117.7(8) . .
C15 C10 C1 119.4(8) . .
C11 C10 C1 122.9(8) . .
C10 C11 C12 120.2(11) . .
C10 C11 H11 119.9 . .
C12 C11 H11 119.9 . .
C13 C12 C11 120.5(11) . .
C13 C12 H12 119.7 . .
C11 C12 H12 119.7 . .
C12 C13 C14 120.2(10) . .
C12 C13 H13 119.9 . .
C14 C13 H13 119.9 . .
C15 C14 C13 119.3(11) . .
C15 C14 H14 120.4 . .
C13 C14 H14 120.4 . .
C10 C15 C14 122.2(11) . .
C10 C15 H15 118.9 . .
C14 C15 H15 118.9 . .
O2 Eu1 O2 112.96(14) . 3_665
O2 Eu1 O2 112.96(14) . 2_655
O2 Eu1 O2 112.96(14) 3_665 2_655
O2 Eu1 O1 72.9(2) . .
O2 Eu1 O1 86.3(2) 3_665 .
O2 Eu1 O1 153.1(2) 2_655 .
O2 Eu1 O1 86.3(2) . 2_655
O2 Eu1 O1 153.1(2) 3_665 2_655
O2 Eu1 O1 72.9(2) 2_655 2_655
O1 Eu1 O1 81.6(2) . 2_655
O2 Eu1 O1 153.1(2) . 3_665
O2 Eu1 O1 72.9(2) 3_665 3_665
O2 Eu1 O1 86.3(2) 2_655 3_665
O1 Eu1 O1 81.6(2) . 3_665
O1 Eu1 O1 81.6(2) 2_655 3_665
O2 Eu1 O3 74.29(16) . .
O2 Eu1 O3 74.29(16) 3_665 .
O2 Eu1 O3 74.29(16) 2_655 .
O1 Eu1 O3 131.04(16) . .
O1 Eu1 O3 131.04(16) 2_655 .
O1 Eu1 O3 131.04(16) 3_665 .
C3 O1 Eu1 135.6(5) . .
C1 O2 Eu1 136.7(5) . .

loop_
_geom_bond_atom_site_label_1
_geom_bond_atom_site_label_2
_geom_bond_distance
_geom_bond_site_symmetry_2
O3 Eu1 2.417(9) .
O3 H3A 0.8501 .
O3 H3B 0.8499 .
C1 O2 1.256(10) .
C1 C2 1.391(11) .
C1 C10 1.502(11) .
C2 C3 1.381(11) .
C2 H2 0.9300 .
C3 O1 1.248(9) .
C3 C4 1.508(11) .
C4 C9 1.352(8) .
C4 C5 1.359(8) .
C5 C6 1.356(9) .
C5 H5 0.9300 .
C6 C7 1.342(9) .
C6 H6 0.9300 .
C7 C8 1.352(8) .
C7 H7 0.9300 .
C8 C9 1.353(8) .
C8 H8 0.9300 .
C9 H9 0.9300 .
C10 C15 1.363(13) .
C10 C11 1.381(13) .
C11 C12 1.396(14) .
C11 H11 0.9300 .
C12 C13 1.335(17) .
C12 H12 0.9300 .
C13 C14 1.372(17) .
C13 H13 0.9300 .
C14 C15 1.371(14) .
C14 H14 0.9300 .
C15 H15 0.9300 .
Eu1 O2 2.314(5) .
Eu1 O2 2.314(5) 3_665
Eu1 O2 2.314(5) 2_655
Eu1 O1 2.353(5) .
Eu1 O1 2.353(5) 2_655
Eu1 O1 2.353(5) 3_665
